data_9000030
loop_
_publ_author_name
'Peacock, M. A.'
'Thompson, R. M.'

_publ_section_title
;
 On melonite from Quebec and the crystal structure of NiTe2
;
_journal_name_full 'American Mineralogist'
_journal_page_first 204
_journal_page_last 204
_journal_volume 31
_journal_year 1946
_chemical_formula_sum 'Ni Te2'
_chemical_name_mineral Melonite
_space_group_IT_number 164
_symmetry_space_group_name_Hall '-P 3 2"'
_symmetry_space_group_name_H-M 'P -3 m 1'
_cell_angle_alpha 90
_cell_angle_beta 90
_cell_angle_gamma 120
_cell_length_a 3.835
_cell_length_b 3.835
_cell_length_c 5.255
_cell_formula_units_Z 1
_cell_volume 66.932
_database_code_amcsd 0000033
_exptl_crystal_density_diffrn 7.787
_cod_database_code 9000030

loop_
_space_group_symop_operation_xyz
x,y,z
-y,-x,z
y,-x+y,-z
-x,-x+y,-z
-x+y,-x,z
-x+y,y,z
-x,-y,-z
y,x,-z
-y,x-y,z
x,x-y,z
x-y,x,-z
x-y,-y,-z

loop_
_atom_site_label
_atom_site_fract_x
_atom_site_fract_y
_atom_site_fract_z
Ni 0.00000 0.00000 0.00000
Te 0.33333 0.66667 0.25000

loop_
_cod_related_entry_id
_cod_related_entry_database
_cod_related_entry_code
1 AMCSD 0000033
